data_2011013
loop_
_publ_author_name
'Meier, Herbert'
'Schwertel, Manfred'
'Schollmeyer, Dieter'

_publ_section_title
;
 Two strained hexahelicenophanes
;
_journal_issue 6
_journal_name_full 'Acta Crystallographica Section C'
_journal_page_first 684
_journal_page_last 686
_journal_paper_doi 10.1107/S0108270100003140
_journal_volume 56
_journal_year 2000
_chemical_formula_sum 'C34 H30 O2'
_chemical_formula_weight 470.58
_chemical_melting_point 243
_chemical_name_systematic
;
4,13-(1,8 octandioxy)-hexahelicen
;
_space_group_IT_number 33
_symmetry_cell_setting orthorhombic
_symmetry_space_group_name_Hall 'P 2c -2n'
_symmetry_space_group_name_H-M 'P n a 21'
_audit_creation_method SHELXL
_cell_angle_alpha 90.00
_cell_angle_beta 90.00
_cell_angle_gamma 90.00
_cell_formula_units_Z 4
_cell_length_a 18.1447(4)
_cell_length_b 12.3799(3)
_cell_length_c 10.8228(3)
_cell_measurement_reflns_used 25
_cell_measurement_temperature 298(2)
_cell_measurement_theta_max 74
_cell_measurement_theta_min 66
_cell_volume 2431.12(10)
_computing_cell_refinement CAD4-Software
_computing_data_collection 'CAD4-Software (Enraf-Nonius, 1989)'
_computing_data_reduction 'CORINC  (Dr\"ager, 1971)'
_computing_molecular_graphics 'ORTEPII (Johnson, 1976)'
_computing_structure_refinement 'SHELXL97 (Sheldrick, 1997)'
_computing_structure_solution 'SIR92 (Altomare, 1994)'
_diffrn_ambient_temperature 298(2)
_diffrn_measured_fraction_theta_full 1.000
_diffrn_measured_fraction_theta_max 1.000
_diffrn_measurement_device 'CAD4 Enraf Nonius'
_diffrn_measurement_method \w/2\q
_diffrn_radiation_monochromator graphite
_diffrn_radiation_source 'rotating anode'
_diffrn_radiation_type CuK\a
_diffrn_radiation_wavelength 1.54178
_diffrn_reflns_av_R_equivalents .0000
_diffrn_reflns_av_sigmaI/netI .0178
_diffrn_reflns_limit_h_max 22
_diffrn_reflns_limit_h_min -22
_diffrn_reflns_limit_k_max 15
_diffrn_reflns_limit_k_min -15
_diffrn_reflns_limit_l_max 13
_diffrn_reflns_limit_l_min -13
_diffrn_reflns_number 4962
_diffrn_reflns_theta_full 74.97
_diffrn_reflns_theta_max 74.97
_diffrn_reflns_theta_min 4.32
_diffrn_standards_decay_% 5
_diffrn_standards_interval_time 60
_diffrn_standards_number 3
_exptl_absorpt_coefficient_mu .606
_exptl_absorpt_correction_type none
_exptl_crystal_colour yellow
_exptl_crystal_density_diffrn 1.286
_exptl_crystal_density_method 'not measured'
_exptl_crystal_description 'rectangular block'
_exptl_crystal_F_000 1000
_exptl_crystal_size_max .41
_exptl_crystal_size_mid .41
_exptl_crystal_size_min .32
_refine_diff_density_max .340
_refine_diff_density_min -.177
_refine_ls_abs_structure_details 'Flack H D (1983), Acta Cryst. A39, 876-881'
_refine_ls_abs_structure_Flack -.1(3)
_refine_ls_extinction_coef .0050(3)
_refine_ls_extinction_method 'SHELXL97 (Sheldrick, 1997)'
_refine_ls_goodness_of_fit_ref 1.068
_refine_ls_hydrogen_treatment constr
_refine_ls_matrix_type full
_refine_ls_number_parameters 348
_refine_ls_number_reflns 4962
_refine_ls_number_restraints 1
_refine_ls_restrained_S_all 1.032
_refine_ls_R_factor_all .0398
_refine_ls_R_factor_gt .0391
_refine_ls_shift/esd_mean .000
_refine_ls_shift/su_max .001
_refine_ls_structure_factor_coef Fsqd
_refine_ls_weighting_details 'w = 1/[\s^2^(Fo^2^)+( 0.0742P)^2^+0.2614P] where P=(Fo^2^+2Fc^2^)/3'
_refine_ls_weighting_scheme calc
_refine_ls_wR_factor_all .1122
_refine_ls_wR_factor_ref .1112
_reflns_number_gt 4855
_reflns_number_total 4962
_reflns_threshold_expression I>2\s(I)
_cod_data_source_file jz1383.cif
_cod_data_source_block II
_cod_depositor_comments
;
The following automatic conversions were performed:

'_refine_ls_weighting_scheme' value 'calc w = 1/[\s^2^(Fo^2^)+(
0.0742P)^2^+0.2614P] where P=(Fo^2^+2Fc^2^)/3' was changed to 'calc'.
New tag '_refine_ls_weighting_details' was created. The value of the
new tag was set to 'w = 1/[\s^2^(Fo^2^)+( 0.0742P)^2^+0.2614P] where
P=(Fo^2^+2Fc^2^)/3'.

Automatic conversion script
Id: cif_fix_values 3143 2015-03-26 13:38:13Z robertas 
;
_cod_database_code 2011013
_cod_database_fobs_code 2011013

loop_
_symmetry_equiv_pos_as_xyz
'x, y, z'
'-x, -y, z+1/2'
'-x+1/2, y+1/2, z+1/2'
'x+1/2, -y+1/2, z'

loop_
_atom_site_label
_atom_site_fract_x
_atom_site_fract_y
_atom_site_fract_z
_atom_site_U_iso_or_equiv
_atom_site_adp_type
_atom_site_calc_flag
_atom_site_refinement_flags
_atom_site_occupancy
_atom_site_disorder_assembly
_atom_site_disorder_group
_atom_site_type_symbol
O1 .93523(7) -.06201(10) .21811(15) .0575(4) Uani d . 1 . . O
O2 .65710(7) .44666(10) .29553(15) .0579(3) Uani d . 1 . . O
C1 .75394(9) .04490(13) .41749(15) .0397(3) Uani d . 1 . . C
H1 .7128 .0717 .4587 .041(5) Uiso calc R 1 . . H
C2 .82178(9) .08815(14) .44095(16) .0437(3) Uani d . 1 . . C
H2 .8264 .1416 .5008 .042(5) Uiso calc R 1 . . H
C3 .88432(9) .05371(14) .37685(17) .0465(4) Uani d . 1 . . C
H3 .9299 .0854 .3923 .051(5) Uiso calc R 1 . . H
C4 .87797(9) -.02715(12) .29106(17) .0435(3) Uani d . 1 . . C
C4A .80975(9) -.08165(12) .27443(15) .0411(3) Uani d . 1 . . C
C5 .80609(11) -.18125(14) .20703(17) .0501(4) Uani d . 1 . . C
H5 .8474 -.2063 .1649 .043(5) Uiso calc R 1 . . H
C6 .74299(12) -.23865(13) .20462(19) .0546(4) Uani d . 1 . . C
H6 .7431 -.3072 .1694 .069(7) Uiso calc R 1 . . H
C6A .67602(10) -.19685(14) .25484(16) .0480(4) Uani d . 1 . . C
C7 .61018(12) -.25995(16) .25756(19) .0582(5) Uani d . 1 . . C
H7 .6095 -.3273 .2195 .081(8) Uiso calc R 1 . . H
C8 .54900(12) -.22331(17) .31458(19) .0599(5) Uani d . 1 . . C
H8 .5087 -.2690 .3236 .072(7) Uiso calc R 1 . . H
C8A .54502(10) -.11591(15) .36120(18) .0518(4) Uani d . 1 . . C
C9 .48470(10) -.07768(19) .4338(2) .0622(5) Uani d . 1 . . C
H9 .4443 -.1224 .4474 .081(8) Uiso calc R 1 . . H
C10 .48544(10) .02253(19) .4831(2) .0602(5) Uani d . 1 . . C
H10 .4512 .0409 .5434 .071(7) Uiso calc R 1 . . H
C10A .53821(9) .10030(16) .44330(16) .0493(4) Uani d . 1 . . C
C11 .53627(10) .20997(17) .48409(17) .0538(4) Uani d . 1 . . C
H11 .5044 .2296 .5476 .060(6) Uiso calc R 1 . . H
C12 .58021(9) .28623(16) .43163(18) .0504(4) Uani d . 1 . . C
H12 .5824 .3552 .4655 .060(6) Uiso calc R 1 . . H
C12A .62313(8) .26065(13) .32438(16) .0414(3) Uani d . 1 . . C
C13 .65593(9) .34202(13) .25103(17) .0456(4) Uani d . 1 . . C
C14 .68265(10) .31985(15) .13612(18) .0497(4) Uani d . 1 . . C
H14 .6992 .3754 .0854 .051(5) Uiso calc R 1 . . H
C15 .68502(9) .21235(14) .09500(16) .0452(4) Uani d . 1 . . C
H15 .7033 .1970 .0167 .060(6) Uiso calc R 1 . . H
C16 .66066(8) .12967(13) .16893(15) .0402(3) Uani d . 1 . . C
H16 .6657 .0585 .1427 .039(5) Uiso calc R 1 . . H
C16A .62805(8) .15183(12) .28441(14) .0376(3) Uani d . 1 . . C
C16B .59276(8) .06875(13) .35795(15) .0419(3) Uani d . 1 . . C
C16C .60533(9) -.04521(14) .34002(15) .0428(3) Uani d . 1 . . C
C16D .67517(9) -.09163(13) .30543(15) .0411(3) Uani d . 1 . . C
C16E .74542(8) -.04008(12) .33142(14) .0378(3) Uani d . 1 . . C
C17 .98596(9) .01887(15) .1737(2) .0535(4) Uani d . 1 . . C
H171 1.0297 -.0167 .1420 .067(5) Uiso calc R 1 . . H
H172 1.0009 .0642 .2424 .067(5) Uiso calc R 1 . . H
C18 .95384(13) .08957(17) .07326(19) .0592(5) Uani d . 1 . . C
H181 .9278 .0430 .0160 .092(7) Uiso calc R 1 . . H
H182 .9946 .1216 .0283 .092(7) Uiso calc R 1 . . H
C19 .90134(11) .18107(15) .11024(18) .0517(4) Uani d . 1 . . C
H191 .8795 .2114 .0362 .053(4) Uiso calc R 1 . . H
H192 .8618 .1514 .1602 .053(4) Uiso calc R 1 . . H
C20 .93925(10) .27097(15) .1823(2) .0532(4) Uani d . 1 . . C
H201 .9529 .2432 .2629 .070(5) Uiso calc R 1 . . H
H202 .9844 .2902 .1396 .070(5) Uiso calc R 1 . . H
C21 .89364(12) .37301(15) .2005(2) .0589(5) Uani d . 1 . . C
H211 .9267 .4317 .2218 .062(5) Uiso calc R 1 . . H
H212 .8705 .3913 .1224 .062(5) Uiso calc R 1 . . H
C22 .83492(11) .36593(15) .2975(2) .0591(5) Uani d . 1 . . C
H221 .8572 .3507 .3770 .058(4) Uiso calc R 1 . . H
H222 .8013 .3075 .2778 .058(4) Uiso calc R 1 . . H
C23 .79186(12) .47374(16) .3043(3) .0729(7) Uani d . 1 . . C
H231 .8232 .5267 .3441 .130(10) Uiso calc R 1 . . H
H232 .7834 .4985 .2204 .130(10) Uiso calc R 1 . . H
C24 .72014(12) .47311(17) .3695(3) .0708(6) Uani d . 1 . . C
H241 .7231 .4217 .4370 .079(6) Uiso calc R 1 . . H
H242 .7124 .5440 .4054 .079(6) Uiso calc R 1 . . H

loop_
_atom_site_aniso_label
_atom_site_aniso_U_11
_atom_site_aniso_U_22
_atom_site_aniso_U_33
_atom_site_aniso_U_12
_atom_site_aniso_U_13
_atom_site_aniso_U_23
O1 .0492(7) .0460(6) .0774(9) .0061(5) .0175(7) -.0034(6)
O2 .0490(6) .0421(6) .0827(10) .0028(5) -.0052(7) -.0106(6)
C1 .0415(8) .0413(7) .0363(7) .0021(6) -.0017(6) -.0010(6)
C2 .0482(8) .0433(8) .0398(8) -.0018(6) -.0047(7) -.0055(6)
C3 .0400(8) .0473(8) .0523(9) -.0050(6) -.0038(7) .0001(7)
C4 .0417(8) .0397(7) .0491(8) .0059(6) .0028(7) .0022(7)
C4A .0473(8) .0362(7) .0399(8) .0022(6) -.0016(7) .0018(6)
C5 .0596(10) .0400(8) .0506(9) .0041(7) .0028(8) -.0062(7)
C6 .0745(12) .0355(7) .0539(10) -.0010(7) -.0056(9) -.0082(7)
C6A .0590(10) .0409(8) .0440(8) -.0105(7) -.0091(7) .0027(6)
C7 .0729(12) .0473(9) .0544(10) -.0203(9) -.0144(9) .0018(8)
C8 .0602(11) .0577(10) .0616(11) -.0278(9) -.0164(9) .0163(9)
C8A .0445(9) .0590(10) .0519(9) -.0130(8) -.0087(7) .0170(8)
C9 .0393(9) .0777(14) .0696(12) -.0148(9) -.0036(9) .0271(11)
C10 .0381(9) .0847(14) .0579(11) .0021(9) .0074(8) .0213(10)
C10A .0378(8) .0673(11) .0428(8) .0041(7) .0000(7) .0104(8)
C11 .0441(9) .0721(12) .0451(9) .0104(8) .0040(7) -.0029(8)
C12 .0425(8) .0574(10) .0513(9) .0077(7) -.0042(7) -.0094(8)
C12A .0325(7) .0455(8) .0461(8) .0032(6) -.0066(6) -.0030(6)
C13 .0386(7) .0398(8) .0583(10) .0002(6) -.0051(7) -.0029(7)
C14 .0506(10) .0429(8) .0555(10) -.0090(7) -.0018(7) .0062(7)
C15 .0470(9) .0486(9) .0400(8) -.0078(7) .0002(7) -.0005(7)
C16 .0388(7) .0407(7) .0410(7) -.0048(6) -.0030(6) -.0034(6)
C16A .0312(6) .0423(7) .0394(7) -.0015(5) -.0044(6) .0006(6)
C16B .0339(7) .0492(8) .0426(8) -.0024(6) -.0039(6) .0046(7)
C16C .0407(8) .0477(8) .0400(7) -.0086(6) -.0034(6) .0076(6)
C16D .0454(8) .0399(7) .0381(7) -.0054(6) -.0051(6) .0049(6)
C16E .0407(8) .0364(7) .0361(7) -.0004(6) -.0032(6) .0040(5)
C17 .0384(9) .0533(10) .0688(12) .0062(7) .0084(8) .0011(9)
C18 .0686(12) .0554(11) .0536(10) .0084(9) .0063(9) -.0011(8)
C19 .0542(10) .0518(9) .0491(9) .0061(8) -.0056(8) .0028(8)
C20 .0493(9) .0504(9) .0597(10) .0016(7) -.0030(8) .0023(8)
C21 .0654(11) .0445(9) .0669(12) .0019(8) -.0108(10) .0022(9)
C22 .0484(9) .0460(9) .0827(14) .0006(7) -.0065(9) -.0102(9)
C23 .0560(11) .0451(10) .118(2) -.0010(8) -.0014(13) -.0146(11)
C24 .0589(12) .0510(10) .1026(18) -.0013(9) -.0069(11) -.0259(12)

loop_
_atom_type_symbol
_atom_type_description
_atom_type_scat_dispersion_real
_atom_type_scat_dispersion_imag
_atom_type_scat_source
C C .0181 .0091 'International Tables Vol C Tables 4.2.6.8 and 6.1.1.4'
H H .0000 .0000 'International Tables Vol C Tables 4.2.6.8 and 6.1.1.4'
O O .0492 .0322 'International Tables Vol C Tables 4.2.6.8 and 6.1.1.4'

loop_
_geom_angle_atom_site_label_1
_geom_angle_atom_site_label_2
_geom_angle_atom_site_label_3
_geom_angle
C4 O1 C17 117.12(13)
C13 O2 C24 114.87(14)
C2 C1 C16E 120.84(15)
C1 C2 C3 121.34(16)
C4 C3 C2 119.42(16)
C3 C4 O1 123.72(16)
C3 C4 C4A 120.39(15)
O1 C4 C4A 115.88(15)
C16E C4A C4 119.34(14)
C16E C4A C5 119.71(15)
C4 C4A C5 120.85(15)
C6 C5 C4A 120.16(17)
C5 C6 C6A 121.63(16)
C16D C6A C7 119.16(18)
C16D C6A C6 119.39(15)
C7 C6A C6 121.43(18)
C8 C7 C6A 120.94(19)
C7 C8 C8A 121.20(17)
C16C C8A C8 118.64(18)
C16C C8A C9 118.37(18)
C8 C8A C9 122.91(17)
C10 C9 C8A 120.94(17)
C9 C10 C10A 120.56(19)
C16B C10A C10 118.87(19)
C16B C10A C11 118.91(16)
C10 C10A C11 122.19(18)
C12 C11 C10A 121.10(17)
C11 C12 C12A 120.22(17)
C13 C12A C16A 118.63(15)
C13 C12A C12 121.74(16)
C16A C12A C12 119.42(16)
C14 C13 O2 120.09(17)
C14 C13 C12A 121.24(16)
O2 C13 C12A 118.59(16)
C13 C14 C15 119.41(16)
C16 C15 C14 120.82(16)
C15 C16 C16A 120.47(15)
C16 C16A C12A 118.80(14)
C16 C16A C16B 122.29(14)
C12A C16A C16B 118.61(14)
C10A C16B C16C 118.06(15)
C10A C16B C16A 118.27(15)
C16C C16B C16A 123.39(15)
C8A C16C C16D 118.28(16)
C8A C16C C16B 117.35(16)
C16D C16C C16B 124.35(14)
C6A C16D C16C 118.55(15)
C6A C16D C16E 118.05(15)
C16C C16D C16E 123.10(14)
C1 C16E C4A 117.85(13)
C1 C16E C16D 123.39(14)
C4A C16E C16D 118.61(14)
O1 C17 C18 113.29(16)
C17 C18 C19 118.65(17)
C20 C19 C18 113.13(16)
C21 C20 C19 115.26(16)
C22 C21 C20 115.35(17)
C21 C22 C23 109.97(19)
C24 C23 C22 117.5(2)
O2 C24 C23 115.9(2)

loop_
_geom_bond_atom_site_label_1
_geom_bond_atom_site_label_2
_geom_bond_site_symmetry_2
_geom_bond_distance
_geom_bond_publ_flag
O1 C4 . 1.374(2) ?
O1 C17 . 1.443(2) ?
O2 C13 . 1.382(2) ?
O2 C24 . 1.434(3) ?
C1 C2 . 1.366(2) ?
C1 C16E . 1.414(2) ?
C2 C3 . 1.397(2) ?
C3 C4 . 1.370(2) ?
C4 C4A . 1.421(2) ?
C4A C16E . 1.417(2) ?
C4A C5 . 1.434(2) ?
C5 C6 . 1.348(3) ?
C6 C6A . 1.428(3) ?
C6A C16D . 1.413(2) ?
C6A C7 . 1.428(3) ?
C7 C8 . 1.349(3) ?
C8 C8A . 1.424(3) ?
C8A C16C . 1.420(2) ?
C8A C9 . 1.428(3) ?
C9 C10 . 1.350(3) ?
C10 C10A . 1.424(3) ?
C10A C16B . 1.409(2) ?
C10A C11 . 1.428(3) ?
C11 C12 . 1.360(3) ?
C12 C12A . 1.433(2) ?
C12A C13 . 1.414(2) ?
C12A C16A . 1.418(2) ?
C13 C14 . 1.363(3) ?
C14 C15 . 1.404(3) ?
C15 C16 . 1.372(2) ?
C16 C16A . 1.410(2) ?
C16A C16B . 1.450(2) ?
C16B C16C . 1.442(2) ?
C16C C16D . 1.441(2) ?
C16D C16E . 1.453(2) ?
C17 C18 . 1.512(3) ?
C18 C19 . 1.533(3) ?
C19 C20 . 1.523(3) ?
C20 C21 . 1.523(3) ?
C21 C22 . 1.499(3) ?
C22 C23 . 1.548(3) ?
C23 C24 . 1.480(3) ?

loop_
_geom_torsion_atom_site_label_1
_geom_torsion_atom_site_label_2
_geom_torsion_atom_site_label_3
_geom_torsion_atom_site_label_4
_geom_torsion
C16E C1 C2 C3 3.1(3)
C1 C2 C3 C4 -1.8(3)
C2 C3 C4 O1 175.90(16)
C2 C3 C4 C4A -5.1(3)
C17 O1 C4 C3 -37.4(3)
C17 O1 C4 C4A 143.53(16)
C3 C4 C4A C16E 10.7(2)
O1 C4 C4A C16E -170.23(14)
C3 C4 C4A C5 -165.59(16)
O1 C4 C4A C5 13.5(2)
C16E C4A C5 C6 -4.3(3)
C4 C4A C5 C6 171.96(18)
C4A C5 C6 C6A 7.9(3)
C5 C6 C6A C16D 1.7(3)
C5 C6 C6A C7 -176.88(18)
C16D C6A C7 C8 -4.3(3)
C6 C6A C7 C8 174.28(18)
C6A C7 C8 C8A 7.5(3)
C7 C8 C8A C16C 3.8(3)
C7 C8 C8A C9 -172.92(19)
C16C C8A C9 C10 -1.2(3)
C8 C8A C9 C10 175.55(19)
C8A C9 C10 C10A 13.3(3)
C9 C10 C10A C16B -4.3(3)
C9 C10 C10A C11 173.73(18)
C16B C10A C11 C12 7.7(3)
C10 C10A C11 C12 -170.30(18)
C10A C11 C12 C12A 7.4(3)
C11 C12 C12A C13 165.37(17)
C11 C12 C12A C16A -9.3(2)
C24 O2 C13 C14 -94.4(2)
C24 O2 C13 C12A 88.8(2)
C16A C12A C13 C14 9.2(2)
C12 C12A C13 C14 -165.53(16)
C16A C12A C13 O2 -174.10(13)
C12 C12A C13 O2 11.1(2)
O2 C13 C14 C15 176.34(16)
C12A C13 C14 C15 -7.0(3)
C13 C14 C15 C16 .1(3)
C14 C15 C16 C16A 4.4(2)
C15 C16 C16A C12A -2.1(2)
C15 C16 C16A C16B 171.57(15)
C13 C12A C16A C16 -4.6(2)
C12 C12A C16A C16 170.31(14)
C13 C12A C16A C16B -178.41(14)
C12 C12A C16A C16B -3.5(2)
C10 C10A C16B C16C -16.4(2)
C11 C10A C16B C16C 165.55(15)
C10 C10A C16B C16A 157.72(16)
C11 C10A C16B C16A -20.4(2)
C16 C16A C16B C10A -155.39(15)
C12A C16A C16B C10A 18.2(2)
C16 C16A C16B C16C 18.4(2)
C12A C16A C16B C16C -168.01(14)
C8 C8A C16C C16D -17.7(2)
C9 C8A C16C C16D 159.12(16)
C8 C8A C16C C16B 163.88(16)
C9 C8A C16C C16B -19.3(2)
C10A C16B C16C C8A 27.9(2)
C16A C16B C16C C8A -145.83(16)
C10A C16B C16C C16D -150.36(16)
C16A C16B C16C C16D 35.9(2)
C7 C6A C16D C16C -9.8(2)
C6 C6A C16D C16C 171.57(16)
C7 C6A C16D C16E 164.12(16)
C6 C6A C16D C16E -14.5(2)
C8A C16C C16D C6A 20.7(2)
C16B C16C C16D C6A -161.05(16)
C8A C16C C16D C16E -152.92(16)
C16B C16C C16D C16E 25.4(2)
C2 C1 C16E C4A 2.6(2)
C2 C1 C16E C16D 177.99(15)
C4 C4A C16E C1 -9.2(2)
C5 C4A C16E C1 167.08(15)
C4 C4A C16E C16D 175.09(14)
C5 C4A C16E C16D -8.6(2)
C6A C16D C16E C1 -157.62(15)
C16C C16D C16E C1 16.0(2)
C6A C16D C16E C4A 17.8(2)
C16C C16D C16E C4A -168.59(15)
C4 O1 C17 C18 -72.9(2)
O1 C17 C18 C19 78.5(2)
C17 C18 C19 C20 67.6(2)
C18 C19 C20 C21 169.03(18)
C19 C20 C21 C22 76.7(2)
C20 C21 C22 C23 -178.75(18)
C21 C22 C23 C24 164.1(2)
C13 O2 C24 C23 66.0(3)
C22 C23 C24 O2 -88.4(3)

loop_
_cod_related_entry_id
_cod_related_entry_database
_cod_related_entry_code
1 ChemSpider 555605
